data_2238877
loop_
_publ_author_name
'Brewer, Greg'
'Burton, Aaron S.'
'Dworkin, Jason P.'
'Butcher, Ray J.'

_publ_section_title
;
 2-Methylaspartic acid monohydrate
;
_journal_issue 12
_journal_name_full 'Acta Crystallographica Section E'
_journal_page_first o1856
_journal_page_last o1857
_journal_paper_doi 10.1107/S1600536813032170
_journal_volume 69
_journal_year 2013
_chemical_formula_iupac 'C5 H9 N O4, H2 O'
_chemical_formula_moiety 'C5 H9 N O4, H2 O'
_chemical_formula_sum 'C5 H11 N O5'
_chemical_formula_weight 165.15
_chemical_name_systematic
;
2-Methylaspartic acid monohydrate
;
_space_group_IT_number 14
_symmetry_cell_setting monoclinic
_symmetry_space_group_name_Hall '-P 2ybc'
_symmetry_space_group_name_H-M 'P 1 21/c 1'
_atom_sites_solution_hydrogens geom
_atom_sites_solution_primary direct
_atom_sites_solution_secondary difmap
_audit_creation_method SHELXL-97
_cell_angle_alpha 90.00
_cell_angle_beta 106.491(6)
_cell_angle_gamma 90.00
_cell_formula_units_Z 4
_cell_length_a 9.9690(6)
_cell_length_b 12.8677(6)
_cell_length_c 5.8409(3)
_cell_measurement_reflns_used 3596
_cell_measurement_temperature 123(2)
_cell_measurement_theta_max 77.1129
_cell_measurement_theta_min 3.4319
_cell_volume 718.44(7)
_computing_cell_refinement
;
CrysAlis PRO (Agilent, 2012)
;
_computing_data_collection
;
CrysAlis PRO (Agilent, 2012)
;
_computing_data_reduction
;
CrysAlis PRO (Agilent, 2012)
;
_computing_molecular_graphics 'SHELXTL (Sheldrick, 2008)'
_computing_publication_material 'SHELXTL (Sheldrick, 2008)'
_computing_structure_refinement 'SHELXL97 (Sheldrick, 2008)'
_computing_structure_solution 'SHELXS97 (Sheldrick, 2008)'
_diffrn_ambient_temperature 123(2)
_diffrn_detector_area_resol_mean 10.5081
_diffrn_measured_fraction_theta_full 0.988
_diffrn_measured_fraction_theta_max 0.981
_diffrn_measurement_device_type 'Agilent Xcalibur Ruby Gemini'
_diffrn_measurement_method '\w scans'
_diffrn_radiation_monochromator graphite
_diffrn_radiation_source 'Enhance (Cu) X-ray Source'
_diffrn_radiation_type CuK\a
_diffrn_radiation_wavelength 1.54178
_diffrn_reflns_av_R_equivalents 0.0376
_diffrn_reflns_av_sigmaI/netI 0.0296
_diffrn_reflns_limit_h_max 12
_diffrn_reflns_limit_h_min -12
_diffrn_reflns_limit_k_max 16
_diffrn_reflns_limit_k_min -15
_diffrn_reflns_limit_l_max 5
_diffrn_reflns_limit_l_min -7
_diffrn_reflns_number 5544
_diffrn_reflns_theta_full 67.50
_diffrn_reflns_theta_max 77.31
_diffrn_reflns_theta_min 3.43
_exptl_absorpt_coefficient_mu 1.197
_exptl_absorpt_correction_T_max 1.00000
_exptl_absorpt_correction_T_min 0.68210
_exptl_absorpt_correction_type multi-scan
_exptl_absorpt_process_details
;
(CrysAlis PRO; Agilent, 2012)
;
_exptl_crystal_colour colourless
_exptl_crystal_density_diffrn 1.527
_exptl_crystal_density_method 'not measured'
_exptl_crystal_description plate
_exptl_crystal_F_000 352
_exptl_crystal_size_max 0.49
_exptl_crystal_size_mid 0.12
_exptl_crystal_size_min 0.04
_refine_diff_density_max 0.496
_refine_diff_density_min -0.530
_refine_ls_extinction_method none
_refine_ls_goodness_of_fit_ref 1.202
_refine_ls_hydrogen_treatment mixed
_refine_ls_matrix_type full
_refine_ls_number_parameters 123
_refine_ls_number_reflns 1498
_refine_ls_number_restraints 0
_refine_ls_restrained_S_all 1.202
_refine_ls_R_factor_all 0.0930
_refine_ls_R_factor_gt 0.0897
_refine_ls_shift/su_max 0.000
_refine_ls_shift/su_mean 0.000
_refine_ls_structure_factor_coef Fsqd
_refine_ls_weighting_details 'calc w=1/[\s^2^(Fo^2^)+(0.1710P)^2^+1.5626P] where P=(Fo^2^+2Fc^2^)/3'
_refine_ls_weighting_scheme calc
_refine_ls_wR_factor_gt 0.2704
_refine_ls_wR_factor_ref 0.2787
_reflns_number_gt 1436
_reflns_number_total 1498
_reflns_threshold_expression I>2sigma(I)
_cod_data_source_file hg5362.cif
_cod_data_source_block I
_cod_original_sg_symbol_H-M 'P 21/c'
_cod_database_code 2238877

loop_
_symmetry_equiv_pos_as_xyz
'x, y, z'
'-x, y+1/2, -z+1/2'
'-x, -y, -z'
'x, -y-1/2, z-1/2'

loop_
_atom_site_type_symbol
_atom_site_label
_atom_site_fract_x
_atom_site_fract_y
_atom_site_fract_z
_atom_site_U_iso_or_equiv
_atom_site_adp_type
_atom_site_calc_flag
_atom_site_refinement_flags
_atom_site_occupancy
_atom_site_symmetry_multiplicity
O O1 0.1948(3) 0.4358(2) 0.7672(5) 0.0230(7) Uani d . 1 1
O O2 0.3545(3) 0.3270(2) 0.6994(5) 0.0214(6) Uani d . 1 1
O O3 0.3796(3) 0.5820(2) 0.5612(5) 0.0212(6) Uani d . 1 1
O O4 0.2105(3) 0.6995(2) 0.4131(6) 0.0236(7) Uani d . 1 1
H H4O 0.276(7) 0.743(6) 0.457(13) 0.042(17) Uiso d . 1 1
O O1W 0.3772(3) 0.8584(2) 0.5403(6) 0.0246(7) Uani d . 1 1
H H1W1 0.469(7) 0.851(5) 0.608(12) 0.033(15) Uiso d . 1 1
H H1W2 0.380(6) 0.879(4) 0.409(11) 0.018(12) Uiso d . 1 1
N N1 0.3151(3) 0.3888(3) 0.2516(6) 0.0183(7) Uani d . 1 1
H H1A 0.294(6) 0.405(5) 0.095(11) 0.027 Uiso d . 1 1
H H1B 0.332(6) 0.320(5) 0.249(10) 0.027 Uiso d . 1 1
H H1C 0.393(6) 0.422(5) 0.325(11) 0.027 Uiso d . 1 1
C C1 0.2565(4) 0.3913(3) 0.6364(7) 0.0182(8) Uani d . 1 1
C C2 0.2010(4) 0.4134(3) 0.3646(7) 0.0174(8) Uani d . 1 1
C C3 0.0787(4) 0.3399(3) 0.2591(7) 0.0198(8) Uani d . 1 1
H H3A 0.0458 0.3495 0.0857 0.030 Uiso calc R 1 1
H H3B 0.0023 0.3552 0.3289 0.030 Uiso calc R 1 1
H H3C 0.1095 0.2679 0.2950 0.030 Uiso calc R 1 1
C C4 0.1559(4) 0.5261(3) 0.3097(7) 0.0188(8) Uani d . 1 1
H H4A 0.1373 0.5379 0.1360 0.023 Uiso calc R 1 1
H H4B 0.0671 0.5374 0.3502 0.023 Uiso calc R 1 1
C C5 0.2607(4) 0.6045(3) 0.4406(7) 0.0183(8) Uani d . 1 1

loop_
_atom_site_aniso_label
_atom_site_aniso_U_11
_atom_site_aniso_U_22
_atom_site_aniso_U_33
_atom_site_aniso_U_12
_atom_site_aniso_U_13
_atom_site_aniso_U_23
O1 0.0262(14) 0.0207(14) 0.0234(14) 0.0023(11) 0.0091(11) 0.0003(11)
O2 0.0223(13) 0.0144(13) 0.0254(13) 0.0015(10) 0.0033(11) 0.0024(10)
O3 0.0178(12) 0.0163(12) 0.0275(14) 0.0010(10) 0.0032(11) 0.0008(11)
O4 0.0228(13) 0.0124(12) 0.0333(15) 0.0024(11) 0.0041(12) -0.0012(11)
O1W 0.0222(14) 0.0216(14) 0.0288(16) -0.0019(11) 0.0050(12) 0.0042(11)
N1 0.0189(16) 0.0142(15) 0.0225(16) -0.0011(12) 0.0070(12) -0.0011(12)
C1 0.0180(17) 0.0103(16) 0.0262(19) -0.0053(12) 0.0063(15) -0.0004(13)
C2 0.0167(17) 0.0118(15) 0.0242(18) 0.0009(13) 0.0065(14) -0.0002(13)
C3 0.0200(17) 0.0149(16) 0.0232(18) -0.0032(14) 0.0038(14) -0.0029(14)
C4 0.0193(17) 0.0141(17) 0.0215(16) 0.0034(13) 0.0034(14) 0.0005(14)
C5 0.0212(17) 0.0106(16) 0.0244(18) 0.0014(13) 0.0087(14) -0.0005(13)

loop_
_atom_type_symbol
_atom_type_description
_atom_type_scat_dispersion_real
_atom_type_scat_dispersion_imag
_atom_type_scat_source
C C 0.0181 0.0091 'International Tables Vol C Tables 4.2.6.8 and 6.1.1.4'
H H 0.0000 0.0000 'International Tables Vol C Tables 4.2.6.8 and 6.1.1.4'
N N 0.0311 0.0180 'International Tables Vol C Tables 4.2.6.8 and 6.1.1.4'
O O 0.0492 0.0322 'International Tables Vol C Tables 4.2.6.8 and 6.1.1.4'

loop_
_geom_angle_atom_site_label_1
_geom_angle_atom_site_label_2
_geom_angle_atom_site_label_3
_geom_angle
C5 O4 H4O 110(5)
H1W1 O1W H1W2 99(6)
C2 N1 H1A 114(4)
C2 N1 H1B 112(4)
H1A N1 H1B 102(5)
C2 N1 H1C 111(4)
H1A N1 H1C 108(5)
H1B N1 H1C 110(5)
O1 C1 O2 127.0(4)
O1 C1 C2 116.6(3)
O2 C1 C2 116.3(3)
N1 C2 C4 108.8(3)
N1 C2 C3 108.0(3)
C4 C2 C3 110.5(3)
N1 C2 C1 108.5(3)
C4 C2 C1 112.8(3)
C3 C2 C1 108.1(3)
C2 C3 H3A 109.5
C2 C3 H3B 109.5
H3A C3 H3B 109.5
C2 C3 H3C 109.5
H3A C3 H3C 109.5
H3B C3 H3C 109.5
C5 C4 C2 114.3(3)
C5 C4 H4A 108.7
C2 C4 H4A 108.7
C5 C4 H4B 108.7
C2 C4 H4B 108.7
H4A C4 H4B 107.6
O3 C5 O4 124.2(3)
O3 C5 C4 123.6(3)
O4 C5 C4 112.2(3)

loop_
_geom_bond_atom_site_label_1
_geom_bond_atom_site_label_2
_geom_bond_distance
O1 C1 1.247(5)
O2 C1 1.253(5)
O3 C5 1.229(5)
O4 C5 1.313(4)
O4 H4O 0.84(8)
O1W H1W1 0.89(6)
O1W H1W2 0.82(6)
N1 C2 1.502(5)
N1 H1A 0.91(6)
N1 H1B 0.90(7)
N1 H1C 0.88(6)
C1 C2 1.552(5)
C2 C4 1.525(5)
C2 C3 1.528(5)
C3 H3A 0.9800
C3 H3B 0.9800
C3 H3C 0.9800
C4 C5 1.497(5)
C4 H4A 0.9900
C4 H4B 0.9900

loop_
_geom_hbond_atom_site_label_D
_geom_hbond_atom_site_label_H
_geom_hbond_atom_site_label_A
_geom_hbond_site_symmetry_A
_geom_hbond_distance_DH
_geom_hbond_distance_HA
_geom_hbond_distance_DA
_geom_hbond_angle_DHA
O4 H4O O1W . 0.84(8) 1.78(8) 2.607(4) 165(7)
O1W H1W1 O2 2_656 0.89(6) 1.83(6) 2.705(4) 168(6)
O1W H1W2 O3 4_575 0.82(6) 2.09(6) 2.909(4) 174(5)
N1 H1A O1 1_554 0.91(6) 1.93(6) 2.807(5) 164(5)
N1 H1B O2 4_565 0.90(7) 1.94(7) 2.832(4) 172(5)
N1 H1C O3 3_666 0.88(6) 2.18(6) 2.951(4) 146(5)
N1 H1C O3 . 0.88(6) 2.50(6) 3.033(4) 119(5)

loop_
_geom_torsion_atom_site_label_1
_geom_torsion_atom_site_label_2
_geom_torsion_atom_site_label_3
_geom_torsion_atom_site_label_4
_geom_torsion
O1 C1 C2 N1 158.8(3)
O2 C1 C2 N1 -24.4(4)
O1 C1 C2 C4 38.2(4)
O2 C1 C2 C4 -145.0(3)
O1 C1 C2 C3 -84.3(4)
O2 C1 C2 C3 92.6(4)
N1 C2 C4 C5 -71.6(4)
C3 C2 C4 C5 170.0(3)
C1 C2 C4 C5 48.8(4)
C2 C4 C5 O3 8.0(6)
C2 C4 C5 O4 -171.5(3)
